data_7054470
loop_
_publ_author_name
'Vrdoljak, Vi\<snja'
'Pisk, Jana'
'Agustin, Dominique'
'Novak, Predrag'
'Parlov Vukovi\'c, Jelena'
'Matkovi\'c-\<Calogovi\'c, Dubravka'

_publ_section_title
;
 Dioxomolybdenum(vi) and dioxotungsten(vi) complexes chelated with the ONO
 tridentate hydrazone ligand: synthesis, structure and catalytic
 epoxidation activity
;
_journal_issue 12
_journal_name_full 'New J. Chem.'
_journal_page_first 6176
_journal_paper_doi 10.1039/C4NJ01394H
_journal_volume 38
_journal_year 2014
_chemical_formula_moiety 'C30 H24 Mo2 N4 O12'
_chemical_formula_sum 'C30 H24 Mo2 N4 O12'
_chemical_formula_weight 824.42
_chemical_name_systematic
;
 ?
;
_space_group_IT_number 2
_symmetry_cell_setting triclinic
_symmetry_space_group_name_Hall '-P 1'
_symmetry_space_group_name_H-M 'P -1'
_atom_sites_solution_hydrogens geom
_atom_sites_solution_primary direct
_atom_sites_solution_secondary difmap
_audit_creation_method SHELXL-97
_cell_angle_alpha 63.594(4)
_cell_angle_beta 65.191(3)
_cell_angle_gamma 89.389(3)
_cell_formula_units_Z 1
_cell_length_a 9.2163(3)
_cell_length_b 9.9981(4)
_cell_length_c 10.1284(3)
_cell_measurement_reflns_used 6832
_cell_measurement_temperature 150(2)
_cell_measurement_theta_max 29.1482
_cell_measurement_theta_min 4.0776
_cell_volume 740.79(6)
_computing_cell_refinement
;
CrysAlisPro, Agilent Technologies,
Version 1.171.36.28 (release 01-02-2013 CrysAlis171 .NET)
(compiled Feb  1 2013,16:14:44)
;
_computing_data_collection
;
CrysAlisPro, Agilent Technologies,
Version 1.171.36.28 (release 01-02-2013 CrysAlis171 .NET)
(compiled Feb  1 2013,16:14:44)
;
_computing_data_reduction
;
CrysAlisPro, Agilent Technologies,
Version 1.171.36.28 (release 01-02-2013 CrysAlis171 .NET)
(compiled Feb  1 2013,16:14:44)
;
_computing_molecular_graphics 'Mercury (Macrae et al., 2008)'
_computing_publication_material 'SHELXL-97 (Sheldrick, 2008)'
_computing_structure_refinement 'SHELXL-97 (Sheldrick, 2008)'
_computing_structure_solution 'SHELXL-97 (Sheldrick, 2008)'
_diffrn_ambient_temperature 150(2)
_diffrn_detector_area_resol_mean 16.3426
_diffrn_measured_fraction_theta_full 0.991
_diffrn_measured_fraction_theta_max 0.988
_diffrn_measurement_device_type 'Goniometer KM4/Xcalibur, detector: Sapphire3'
_diffrn_measurement_method '\w scans'
_diffrn_radiation_monochromator graphite
_diffrn_radiation_source 'Enhance (Mo) X-ray Source'
_diffrn_radiation_type MoK\a
_diffrn_radiation_wavelength 0.71073
_diffrn_reflns_av_R_equivalents 0.0249
_diffrn_reflns_av_unetI/netI 0.0275
_diffrn_reflns_limit_h_max 11
_diffrn_reflns_limit_h_min -11
_diffrn_reflns_limit_k_max 12
_diffrn_reflns_limit_k_min -12
_diffrn_reflns_limit_l_max 12
_diffrn_reflns_limit_l_min -12
_diffrn_reflns_number 9618
_diffrn_reflns_theta_full 25.00
_diffrn_reflns_theta_max 27.00
_diffrn_reflns_theta_min 4.30
_exptl_absorpt_coefficient_mu 0.922
_exptl_absorpt_correction_T_max 1.00000
_exptl_absorpt_correction_T_min 0.93683
_exptl_absorpt_correction_type multi-scan
_exptl_absorpt_process_details
;
CrysAlisPro, Agilent Technologies,
Version 1.171.36.28 (release 01-02-2013 CrysAlis171 .NET)
(compiled Feb  1 2013,16:14:44)
Empirical absorption correction using spherical harmonics,
 implemented in SCALE3 ABSPACK scaling algorithm.
;
_exptl_crystal_colour 'dark red almost black'
_exptl_crystal_density_diffrn 1.848
_exptl_crystal_density_method 'not measured'
_exptl_crystal_description prism
_exptl_crystal_F_000 412
_exptl_crystal_size_max 0.095
_exptl_crystal_size_mid 0.042
_exptl_crystal_size_min 0.023
_refine_diff_density_max 0.379
_refine_diff_density_min -0.342
_refine_diff_density_rms 0.069
_refine_ls_extinction_method none
_refine_ls_goodness_of_fit_ref 1.029
_refine_ls_hydrogen_treatment mixed
_refine_ls_matrix_type full
_refine_ls_number_parameters 251
_refine_ls_number_reflns 3193
_refine_ls_number_restraints 0
_refine_ls_restrained_S_all 1.029
_refine_ls_R_factor_all 0.0266
_refine_ls_R_factor_gt 0.0229
_refine_ls_shift/su_max 0.001
_refine_ls_shift/su_mean 0.000
_refine_ls_structure_factor_coef Fsqd
_refine_ls_weighting_details 'calc w=1/[\s^2^(Fo^2^)+(0.0284P)^2^+0.2405P] where P=(Fo^2^+2Fc^2^)/3'
_refine_ls_weighting_scheme calc
_refine_ls_wR_factor_gt 0.0515
_refine_ls_wR_factor_ref 0.0528
_reflns_number_gt 3001
_reflns_number_total 3193
_reflns_threshold_expression >2\s(I)
_cod_data_source_file c4nj01394h2.cif
_cod_data_source_block 1b
_cod_depositor_comments 'Adding full bibliography for 7054467--7054471.cif.'
_cod_original_cell_volume 740.79(4)
_cod_database_code 7054470

loop_
_symmetry_equiv_pos_as_xyz
'x, y, z'
'-x, -y, -z'

loop_
_atom_site_label
_atom_site_type_symbol
_atom_site_fract_x
_atom_site_fract_y
_atom_site_fract_z
_atom_site_U_iso_or_equiv
_atom_site_adp_type
_atom_site_occupancy
_atom_site_symmetry_multiplicity
_atom_site_calc_flag
_atom_site_refinement_flags
O3 O 0.29341(17) 0.63873(16) 0.27436(16) 0.0216(3) Uani 1 1 d .
C14 C 0.1432(2) 0.0763(2) 1.0298(2) 0.0197(4) Uani 1 1 d .
C13 C 0.0756(3) -0.0259(2) 1.1976(3) 0.0220(4) Uani 1 1 d .
C12 C -0.0668(3) -0.0093(2) 1.3079(2) 0.0211(4) Uani 1 1 d .
C11 C -0.1393(3) 0.1105(3) 1.2500(3) 0.0287(5) Uani 1 1 d .
O5 O 0.43167(19) 0.83935(18) -0.04869(18) 0.0308(4) Uani 1 1 d .
C2 C 0.4363(2) 0.6221(2) 0.1733(2) 0.0179(4) Uani 1 1 d .
C3 C 0.5094(2) 0.7259(2) 0.0016(2) 0.0219(4) Uani 1 1 d .
N1 N 0.31642(19) 0.40370(18) 0.52624(19) 0.0160(3) Uani 1 1 d .
C7 C 0.4419(2) 0.3961(2) 0.4096(2) 0.0181(4) Uani 1 1 d .
C1 C 0.5094(2) 0.5028(2) 0.2356(2) 0.0184(4) Uani 1 1 d .
C6 C 0.6549(3) 0.4852(3) 0.1265(3) 0.0236(4) Uani 1 1 d .
C4 C 0.6525(3) 0.7046(3) -0.1031(3) 0.0242(4) Uani 1 1 d .
C5 C 0.7244(3) 0.5849(3) -0.0415(3) 0.0266(5) Uani 1 1 d .
C15 C 0.5132(3) 0.9524(3) -0.2209(3) 0.0440(7) Uani 1 1 d .
H15A H 0.6210 1.0013 -0.2484 0.066 Uiso 1 1 calc R
H15B H 0.4478 1.0297 -0.2429 0.066 Uiso 1 1 calc R
H15C H 0.5267 0.9035 -0.2892 0.066 Uiso 1 1 calc R
Mo Mo 0.160641(19) 0.571853(18) 0.504271(19) 0.01553(6) Uani 1 1 d .
O2 O -0.02478(16) 0.62299(15) 0.51106(16) 0.0182(3) Uani 1 1 d .
O4 O 0.06348(16) 0.41205(15) 0.73937(16) 0.0191(3) Uani 1 1 d .
O6 O -0.1421(2) -0.10995(17) 1.47471(17) 0.0289(4) Uani 1 1 d .
H6A H -0.1000 -0.1870 1.4933 0.043 Uiso 1 1 calc R
O1 O 0.25474(18) 0.70171(16) 0.52239(18) 0.0253(3) Uani 1 1 d .
C8 C 0.1410(2) 0.3016(2) 0.7908(2) 0.0170(4) Uani 1 1 d .
N2 N 0.2735(2) 0.28718(18) 0.68668(19) 0.0181(3) Uani 1 1 d .
C9 C 0.0700(2) 0.1961(2) 0.9695(2) 0.0177(4) Uani 1 1 d .
C10 C -0.0721(3) 0.2122(2) 1.0809(3) 0.0260(5) Uani 1 1 d .
H13 H 0.131(3) -0.107(3) 1.229(3) 0.018(5) Uiso 1 1 d .
H14 H 0.237(3) 0.073(3) 0.953(3) 0.023(6) Uiso 1 1 d .
H6 H 0.699(3) 0.407(3) 0.172(3) 0.020(6) Uiso 1 1 d .
H7 H 0.494(3) 0.312(3) 0.447(3) 0.019(6) Uiso 1 1 d .
H10 H -0.124(3) 0.294(3) 1.041(3) 0.027(6) Uiso 1 1 d .
H5 H 0.818(3) 0.573(3) -0.112(3) 0.031(7) Uiso 1 1 d .
H11 H -0.233(3) 0.116(3) 1.321(3) 0.031(7) Uiso 1 1 d .
H4 H 0.698(3) 0.767(3) -0.209(3) 0.036(7) Uiso 1 1 d .

loop_
_atom_site_aniso_label
_atom_site_aniso_U_11
_atom_site_aniso_U_22
_atom_site_aniso_U_33
_atom_site_aniso_U_23
_atom_site_aniso_U_13
_atom_site_aniso_U_12
O3 0.0168(7) 0.0241(7) 0.0124(7) -0.0029(6) -0.0036(6) 0.0073(6)
C14 0.0192(10) 0.0203(10) 0.0163(10) -0.0067(8) -0.0077(9) 0.0076(8)
C13 0.0247(11) 0.0183(10) 0.0193(10) -0.0055(8) -0.0110(9) 0.0081(8)
C12 0.0284(11) 0.0178(10) 0.0128(9) -0.0057(8) -0.0077(8) 0.0046(8)
C11 0.0325(12) 0.0271(12) 0.0168(10) -0.0096(9) -0.0044(10) 0.0150(10)
O5 0.0256(8) 0.0329(9) 0.0141(7) -0.0007(6) -0.0041(6) 0.0100(7)
C2 0.0140(9) 0.0224(10) 0.0158(9) -0.0100(8) -0.0048(8) 0.0022(7)
C3 0.0189(10) 0.0240(10) 0.0172(10) -0.0069(9) -0.0069(8) 0.0007(8)
N1 0.0158(8) 0.0159(8) 0.0134(8) -0.0043(7) -0.0074(7) 0.0035(6)
C7 0.0158(9) 0.0202(10) 0.0201(10) -0.0108(8) -0.0086(8) 0.0060(8)
C1 0.0163(9) 0.0209(10) 0.0169(10) -0.0097(8) -0.0061(8) 0.0019(8)
C6 0.0212(10) 0.0262(11) 0.0221(11) -0.0133(9) -0.0073(9) 0.0074(9)
C4 0.0211(11) 0.0291(12) 0.0145(10) -0.0091(9) -0.0030(9) -0.0013(9)
C5 0.0213(11) 0.0324(12) 0.0200(11) -0.0146(10) -0.0024(9) 0.0045(9)
C15 0.0367(14) 0.0435(15) 0.0175(12) 0.0033(11) -0.0035(11) 0.0126(12)
Mo 0.01438(9) 0.01518(9) 0.01238(9) -0.00392(7) -0.00532(7) 0.00577(6)
O2 0.0174(7) 0.0170(7) 0.0151(7) -0.0047(6) -0.0066(6) 0.0073(5)
O4 0.0189(7) 0.0196(7) 0.0136(7) -0.0049(6) -0.0066(6) 0.0097(6)
O6 0.0394(9) 0.0217(8) 0.0144(7) -0.0046(6) -0.0077(7) 0.0140(7)
O1 0.0258(8) 0.0220(8) 0.0259(8) -0.0085(6) -0.0135(7) 0.0044(6)
C8 0.0196(10) 0.0148(9) 0.0185(10) -0.0071(8) -0.0116(8) 0.0065(8)
N2 0.0201(8) 0.0173(8) 0.0137(8) -0.0047(7) -0.0083(7) 0.0065(7)
C9 0.0207(10) 0.0160(9) 0.0139(9) -0.0055(8) -0.0077(8) 0.0040(8)
C10 0.0326(12) 0.0218(11) 0.0196(11) -0.0077(9) -0.0115(10) 0.0156(9)

loop_
_atom_type_symbol
_atom_type_description
_atom_type_scat_dispersion_real
_atom_type_scat_dispersion_imag
_atom_type_scat_source
C C 0.0033 0.0016 'International Tables Vol C Tables 4.2.6.8 and 6.1.1.4'
H H 0.0000 0.0000 'International Tables Vol C Tables 4.2.6.8 and 6.1.1.4'
N N 0.0061 0.0033 'International Tables Vol C Tables 4.2.6.8 and 6.1.1.4'
O O 0.0106 0.0060 'International Tables Vol C Tables 4.2.6.8 and 6.1.1.4'
Mo Mo -1.6832 0.6857 'International Tables Vol C Tables 4.2.6.8 and 6.1.1.4'

loop_
_geom_angle_atom_site_label_1
_geom_angle_atom_site_label_2
_geom_angle_atom_site_label_3
_geom_angle
_geom_angle_site_symmetry_3
C2 O3 Mo 139.33(12) .
C13 C14 C9 120.70(19) .
C14 C13 C12 119.75(19) .
O6 C12 C11 117.56(19) .
O6 C12 C13 122.28(18) .
C11 C12 C13 120.15(19) .
C12 C11 C10 120.0(2) .
C3 O5 C15 116.34(17) .
O3 C2 C1 121.25(17) .
O3 C2 C3 118.72(18) .
C1 C2 C3 120.02(18) .
O5 C3 C4 124.96(19) .
O5 C3 C2 116.38(18) .
C4 C3 C2 118.7(2) .
C7 N1 N2 115.01(16) .
C7 N1 Mo 128.73(13) .
N2 N1 Mo 116.25(11) .
N1 C7 C1 125.24(18) .
C2 C1 C6 119.89(19) .
C2 C1 C7 122.21(18) .
C6 C1 C7 117.90(19) .
C5 C6 C1 120.0(2) .
C5 C4 C3 121.4(2) .
C6 C5 C4 120.0(2) .
O1 Mo O2 106.64(7) .
O1 Mo O3 99.31(7) .
O2 Mo O3 102.41(6) .
O1 Mo O4 96.90(6) .
O2 Mo O4 95.61(6) .
O3 Mo O4 151.09(6) .
O1 Mo N1 101.06(6) .
O2 Mo N1 150.90(6) .
O3 Mo N1 81.43(6) .
O4 Mo N1 72.04(6) .
O1 Mo O2 177.62(6) 2_566
O2 Mo O2 74.47(6) 2_566
O3 Mo O2 82.42(6) 2_566
O4 Mo O2 80.86(5) 2_566
N1 Mo O2 77.54(5) 2_566
Mo O2 Mo 105.53(6) 2_566
C8 O4 Mo 120.64(12) .
N2 C8 O4 121.47(17) .
N2 C8 C9 120.91(17) .
O4 C8 C9 117.62(17) .
C8 N2 N1 109.22(15) .
C10 C9 C14 119.15(18) .
C10 C9 C8 120.72(18) .
C14 C9 C8 120.11(18) .
C11 C10 C9 120.2(2) .

loop_
_geom_bond_atom_site_label_1
_geom_bond_atom_site_label_2
_geom_bond_distance
_geom_bond_site_symmetry_2
O3 C2 1.351(2) .
O3 Mo 1.8995(13) .
C14 C13 1.379(3) .
C14 C9 1.393(3) .
C13 C12 1.389(3) .
C12 O6 1.367(2) .
C12 C11 1.383(3) .
C11 C10 1.388(3) .
O5 C3 1.354(3) .
O5 C15 1.431(3) .
C2 C1 1.395(3) .
C2 C3 1.408(3) .
C3 C4 1.390(3) .
N1 C7 1.292(2) .
N1 N2 1.393(2) .
N1 Mo 2.1957(15) .
C7 C1 1.433(3) .
C1 C6 1.405(3) .
C6 C5 1.374(3) .
C4 C5 1.388(3) .
Mo O1 1.6855(15) .
Mo O2 1.7608(13) .
Mo O4 1.9703(13) .
Mo O2 2.4231(14) 2_566
O2 Mo 2.4231(14) 2_566
O4 C8 1.336(2) .
C8 N2 1.294(3) .
C8 C9 1.463(3) .
C9 C10 1.390(3) .
